data_7700061
loop_
_publ_author_name
'Yadav, Dileep Kumar'
'Sethi, Aanchal'
'Shalu, ?'
'Uma, S.'

_publ_section_title
;
 New series of honeycomb ordered oxides,
 Na<sub>3</sub>M<sub>2</sub>SbO<sub>6</sub> (M(ii) = Mn, Fe, (Mn, Fe),
 (Mn, Co)): synthesis, structure and magnetic properties.
;
_journal_issue 24
_journal_name_full 'Dalton transactions (Cambridge, England : 2003)'
_journal_page_first 8955
_journal_page_last 8965
_journal_paper_doi 10.1039/c9dt01194c
_journal_volume 48
_journal_year 2019
_chemical_formula_moiety Na3Fe2SbO6
_chemical_formula_sum 'Fe2 Na3 O6 Sb'
_chemical_formula_weight 398.41
_space_group_IT_number 12
_space_group_name_Hall '-C 2y'
_space_group_name_H-M_alt 'C 1 2/m 1'
_symmetry_cell_setting monoclinic
_symmetry_space_group_name_Hall '-C 2y'
_symmetry_space_group_name_H-M 'C 1 2/m 1'
_audit_update_record
;
2019-05-13 deposited with the CCDC.    2019-05-22 downloaded from the CCDC.
;
_cell_angle_alpha 90.0
_cell_angle_beta 108.340(9)
_cell_angle_gamma 90.0
_cell_formula_units_Z 2
_cell_length_a 5.3727(9)
_cell_length_b 9.2977(6)
_cell_length_c 5.7090(4)
_cell_measurement_temperature 298
_cell_volume 270.70(5)
_diffrn_ambient_temperature 298
_diffrn_measurement_device_type 'Panalytical Xpert Pro'
_diffrn_radiation_type CuK\a
_diffrn_radiation_wavelength 1.54175
_pd_block_id 2019-05-01T13:14|GD-21M_phase1|dileep||
_pd_phase_name monoclinic
_cod_data_source_file c9dt01194c2.cif
_cod_data_source_block GD-21M_phase_1
_cod_depositor_comments 'Adding full bibliography for 7700060--7700061.cif.'
_cod_original_cell_volume 270.70(4)
_cod_original_sg_symbol_Hall -C2y
_cod_original_sg_symbol_H-M 'C 2/m'
_cod_database_code 7700061

loop_
_symmetry_equiv_pos_site_id
_symmetry_equiv_pos_as_xyz
1 +x,+y,+z
2 -x,+y,-z
-1 -x,-y,-z
-2 +x,-y,+z
101 +x+1/2,+y+1/2,+z
102 -x+1/2,+y+1/2,-z
-101 -x+1/2,-y+1/2,-z
-102 +x+1/2,-y+1/2,+z

loop_
_atom_site_type_symbol
_atom_site_label
_atom_site_fract_x
_atom_site_fract_y
_atom_site_fract_z
_atom_site_occupancy
_atom_site_thermal_displace_type
_atom_site_U_iso_or_equiv
_atom_site_symmetry_multiplicity
Sb SB1 0.0 0.0 0.0 1.0 Uiso 0.0250(14) 2
Fe FE2 0.0 0.6675(4) 0.0 1.0 Uiso 0.0209(18) 4
Na NA3 0.0 0.5 0.5 1.0 Uiso 0.025(6) 2
Na NA4 0.5 0.3315(10) 0.5 1.0 Uiso 0.026(4) 4
O O5 0.2744(16) 0.3441(9) 0.7897(18) 1.0 Uiso 0.0154(34) 8
O O6 0.2499(28) 0.5 0.1969(32) 1.0 Uiso 0.028(7) 4

loop_
_atom_type_symbol
_atom_type_number_in_cell
Sb 2.0
Fe 4.0
Na 6.0
O 12.0

loop_
_geom_angle_atom_site_label_1
_geom_angle_atom_site_label_2
_geom_angle_atom_site_label_3
_geom_angle
O1 Sb O2 87.176

loop_
_geom_bond_atom_site_label_1
_geom_bond_atom_site_label_2
_geom_bond_distance
Sb O1 2.02395(15)
